data_7150815
loop_
_publ_author_name
'Burton, Jonathan W.'
'Anderson, Edward A.'
'O'Sullivan, Paul T.'
'Collins, Ian'
'Davies, John E.'
'Bond, Andrew D.'
'Feeder, Neil'
'Holmes, Andrew B.'

_publ_section_title
;
 The Claisen rearrangement approach to fused bicyclic medium-ring
 oxacycles
;
_journal_issue 4
_journal_name_full 'Organic &amp;  Biomolecular Chemistry'
_journal_page_first 693
_journal_page_last 702
_journal_paper_doi 10.1039/b715354f
_journal_volume 6
_journal_year 2008
_chemical_absolute_configuration
;
Flack parameter 0.20(17)
;
_chemical_formula_moiety 'C28 H46 O5 Si'
_chemical_formula_sum 'C28 H46 O5 Si'
_chemical_formula_weight 490.74
_chemical_name_systematic
;
?
;
_space_group_IT_number 19
_symmetry_cell_setting orthorhombic
_symmetry_space_group_name_Hall 'P 2ac 2ab'
_symmetry_space_group_name_H-M 'P 21 21 21'
_atom_sites_solution_hydrogens geom
_atom_sites_solution_primary direct
_atom_sites_solution_secondary difmap
_audit_creation_method SHELXL-97
_cell_angle_alpha 90.00
_cell_angle_beta 90.00
_cell_angle_gamma 90.00
_cell_formula_units_Z 4
_cell_length_a 8.4300(10)
_cell_length_b 16.3040(10)
_cell_length_c 20.8010(10)
_cell_measurement_reflns_used 8608
_cell_measurement_temperature 180(2)
_cell_measurement_theta_max 25.03
_cell_measurement_theta_min 2.91
_cell_volume 2858.9(4)
_computing_cell_refinement 'HKL Scalepack (Otwinowski & Minor 1997)'
_computing_data_collection 'Collect (Nonius B.V. 1998)'
_computing_data_reduction
;
HKL Denzo and Scalepack (Otwinowski & Minor 1997)
;
_computing_publication_material 'SHELXL-97 (Sheldrick 1997)'
_computing_structure_refinement 'SHELXL-97 (Sheldrick 1997)'
_computing_structure_solution 'SIR-92 (Altomare et al. 1994)'
_diffrn_ambient_temperature 180(2)
_diffrn_measured_fraction_theta_full 0.992
_diffrn_measured_fraction_theta_max 0.992
_diffrn_measurement_device_type 'Nonius Kappa CCD'
_diffrn_measurement_method 'Thin slice \w and \f scans'
_diffrn_radiation_source 'fine-focus sealed tube'
_diffrn_radiation_type MoK\a
_diffrn_radiation_wavelength 0.71073
_diffrn_reflns_av_R_equivalents 0.0000
_diffrn_reflns_av_sigmaI/netI 0.0584
_diffrn_reflns_limit_h_max 10
_diffrn_reflns_limit_h_min -10
_diffrn_reflns_limit_k_max 19
_diffrn_reflns_limit_k_min -19
_diffrn_reflns_limit_l_max 24
_diffrn_reflns_limit_l_min -24
_diffrn_reflns_number 4994
_diffrn_reflns_theta_full 25.03
_diffrn_reflns_theta_max 25.03
_diffrn_reflns_theta_min 3.11
_exptl_absorpt_coefficient_mu 0.115
_exptl_absorpt_correction_T_max 0.98
_exptl_absorpt_correction_T_min 0.90
_exptl_absorpt_correction_type multi-scan
_exptl_absorpt_process_details
;
multi-scan from symmetry-related measurements
Sortav (Blessing 1995)
;
_exptl_crystal_colour colourless
_exptl_crystal_density_diffrn 1.140
_exptl_crystal_density_method 'not measured'
_exptl_crystal_description block
_exptl_crystal_F_000 1072
_exptl_crystal_size_max 0.25
_exptl_crystal_size_mid 0.25
_exptl_crystal_size_min 0.25
_refine_diff_density_max 0.417
_refine_diff_density_min -0.426
_refine_diff_density_rms 0.123
_refine_ls_abs_structure_details 'Flack H D (1983), Acta Cryst. A39, 876-881'
_refine_ls_abs_structure_Flack 0.20(17)
_refine_ls_extinction_method none
_refine_ls_goodness_of_fit_ref 1.135
_refine_ls_hydrogen_treatment constr
_refine_ls_matrix_type full
_refine_ls_number_parameters 312
_refine_ls_number_reflns 4994
_refine_ls_number_restraints 0
_refine_ls_restrained_S_all 1.135
_refine_ls_R_factor_all 0.0655
_refine_ls_R_factor_gt 0.0417
_refine_ls_shift/su_max 0.000
_refine_ls_shift/su_mean 0.000
_refine_ls_structure_factor_coef Fsqd
_refine_ls_weighting_details 'calc w=1/[\s^2^(Fo^2^)+(0.0668P)^2^+0.0000P] where P=(Fo^2^+2Fc^2^)/3'
_refine_ls_weighting_scheme calc
_refine_ls_wR_factor_gt 0.0980
_refine_ls_wR_factor_ref 0.1255
_reflns_number_gt 4066
_reflns_number_total 4994
_reflns_threshold_expression >2sigma(I)
_cod_data_source_file b715354f.txt
_cod_data_source_block ah9909
_cod_original_sg_symbol_H-M P2(1)2(1)2(1)
_cod_database_code 7150815

loop_
_symmetry_equiv_pos_as_xyz
'x, y, z'
'-x+1/2, -y, z+1/2'
'x+1/2, -y+1/2, -z'
'-x, y+1/2, -z+1/2'

loop_
_atom_site_label
_atom_site_type_symbol
_atom_site_fract_x
_atom_site_fract_y
_atom_site_fract_z
_atom_site_U_iso_or_equiv
_atom_site_adp_type
_atom_site_occupancy
_atom_site_symmetry_multiplicity
_atom_site_calc_flag
_atom_site_refinement_flags
_atom_site_disorder_assembly
_atom_site_disorder_group
Si1 Si -0.01906(9) 0.41035(4) 0.08693(3) 0.0318(2) Uani 1 1 d . . .
O1 O -0.5049(3) 0.92909(12) -0.30197(10) 0.0479(5) Uani 1 1 d . . .
O2 O 0.0473(2) 0.76127(10) -0.14560(8) 0.0297(4) Uani 1 1 d . . .
O3 O 0.1822(2) 0.58130(10) -0.05963(8) 0.0250(4) Uani 1 1 d . . .
O4 O -0.1504(2) 0.57575(12) -0.04245(10) 0.0454(5) Uani 1 1 d . . .
H4 H -0.0897 0.5379 -0.0304 0.068 Uiso 1 1 calc R . .
O5 O 0.0511(2) 0.48401(11) 0.03955(9) 0.0364(5) Uani 1 1 d . . .
C1 C -0.5064(5) 0.9765(2) -0.35981(15) 0.0527(9) Uani 1 1 d . . .
H1A H -0.6149 0.9948 -0.3688 0.079 Uiso 1 1 calc R . .
H1B H -0.4681 0.9429 -0.3956 0.079 Uiso 1 1 calc R . .
H1C H -0.4373 1.0244 -0.3547 0.079 Uiso 1 1 calc R . .
C2 C -0.3625(4) 0.89739(16) -0.28250(13) 0.0342(7) Uani 1 1 d . . .
C3 C -0.2223(4) 0.9037(2) -0.31604(14) 0.0441(8) Uani 1 1 d . . .
H3 H -0.2196 0.9320 -0.3559 0.053 Uiso 1 1 calc R . .
C4 C -0.0848(4) 0.86856(18) -0.29159(15) 0.0439(8) Uani 1 1 d . . .
H4A H 0.0113 0.8734 -0.3151 0.053 Uiso 1 1 calc R . .
C5 C -0.0846(4) 0.82676(16) -0.23375(12) 0.0303(6) Uani 1 1 d . . .
C6 C -0.2260(4) 0.82105(17) -0.20052(14) 0.0373(7) Uani 1 1 d . . .
H6 H -0.2291 0.7925 -0.1607 0.045 Uiso 1 1 calc R . .
C7 C -0.3630(4) 0.85629(17) -0.22428(14) 0.0395(7) Uani 1 1 d . . .
H7 H -0.4587 0.8523 -0.2004 0.047 Uiso 1 1 calc R . .
C8 C 0.0666(4) 0.78676(17) -0.21094(13) 0.0357(7) Uani 1 1 d . . .
H8A H 0.0913 0.7387 -0.2383 0.043 Uiso 1 1 calc R . .
H8B H 0.1557 0.8261 -0.2142 0.043 Uiso 1 1 calc R . .
C9 C 0.1670(3) 0.70551(15) -0.12301(12) 0.0274(6) Uani 1 1 d . . .
H9 H 0.2009 0.6696 -0.1595 0.033 Uiso 1 1 calc R . .
C10 C 0.3106(3) 0.75380(15) -0.09900(13) 0.0314(6) Uani 1 1 d . . .
H10A H 0.3364 0.7965 -0.1312 0.038 Uiso 1 1 calc R . .
H10B H 0.2807 0.7821 -0.0587 0.038 Uiso 1 1 calc R . .
C11 C 0.4587(3) 0.70363(15) -0.08642(13) 0.0333(6) Uani 1 1 d . . .
H11 H 0.5393 0.7047 -0.1183 0.040 Uiso 1 1 calc R . .
C12 C 0.4849(2) 0.65869(11) -0.03490(9) 0.0338(6) Uani 1 1 d . . .
H12 H 0.5850 0.6324 -0.0309 0.041 Uiso 1 1 calc R . .
C13 C 0.3651(2) 0.64640(11) 0.01831(9) 0.0320(6) Uani 1 1 d R . .
H13A H 0.3003 0.6966 0.0234 0.038 Uiso 1 1 calc R . .
H13B H 0.4210 0.6360 0.0594 0.038 Uiso 1 1 calc R . .
C14 C 0.2572(3) 0.57334(15) 0.00220(12) 0.0273(6) Uani 1 1 d . . .
H14 H 0.3272 0.5239 -0.0002 0.033 Uiso 1 1 calc R . .
C15 C 0.0853(3) 0.65242(14) -0.07192(12) 0.0260(6) Uani 1 1 d . . .
H15 H 0.0728 0.6848 -0.0314 0.031 Uiso 1 1 calc R . .
C16 C -0.0770(3) 0.62052(16) -0.09358(13) 0.0319(6) Uani 1 1 d . . .
H16 H -0.1454 0.6690 -0.1036 0.038 Uiso 1 1 calc R . .
C17 C -0.0659(4) 0.56921(18) -0.15261(15) 0.0448(8) Uani 1 1 d . . .
H17 H -0.0143 0.5176 -0.1490 0.054 Uiso 1 1 calc R . .
C18 C -0.1216(5) 0.5895(2) -0.20899(17) 0.0626(10) Uani 1 1 d . . .
H18A H -0.1741 0.6406 -0.2146 0.075 Uiso 1 1 calc R . .
H18B H -0.1097 0.5532 -0.2444 0.075 Uiso 1 1 calc R . .
C19 C 0.1381(4) 0.55699(16) 0.05493(12) 0.0335(7) Uani 1 1 d . . .
H19A H 0.1936 0.5499 0.0965 0.040 Uiso 1 1 calc R . .
H19B H 0.0644 0.6040 0.0589 0.040 Uiso 1 1 calc R . .
C20 C 0.1023(4) 0.4067(2) 0.16274(14) 0.0439(8) Uani 1 1 d . . .
H20 H 0.1035 0.4638 0.1804 0.053 Uiso 1 1 calc R . .
C21 C 0.2748(5) 0.3831(3) 0.1511(2) 0.0787(13) Uani 1 1 d . . .
H21A H 0.3183 0.4168 0.1163 0.118 Uiso 1 1 calc R . .
H21B H 0.2808 0.3251 0.1391 0.118 Uiso 1 1 calc R . .
H21C H 0.3363 0.3924 0.1904 0.118 Uiso 1 1 calc R . .
C22 C 0.0318(5) 0.3518(3) 0.21556(16) 0.0707(11) Uani 1 1 d . . .
H22A H -0.0758 0.3704 0.2258 0.106 Uiso 1 1 calc R . .
H22B H 0.0982 0.3550 0.2542 0.106 Uiso 1 1 calc R . .
H22C H 0.0281 0.2949 0.2004 0.106 Uiso 1 1 calc R . .
C23 C 0.0053(4) 0.31493(16) 0.03777(14) 0.0448(8) Uani 1 1 d . . .
H23 H 0.1201 0.2998 0.0402 0.054 Uiso 1 1 calc R . .
C24 C -0.0339(5) 0.3260(2) -0.03410(15) 0.0586(10) Uani 1 1 d . . .
H24A H 0.0263 0.3726 -0.0513 0.088 Uiso 1 1 calc R . .
H24B H -0.1477 0.3365 -0.0391 0.088 Uiso 1 1 calc R . .
H24C H -0.0051 0.2761 -0.0576 0.088 Uiso 1 1 calc R . .
C25 C -0.0884(5) 0.24121(18) 0.06485(19) 0.0656(11) Uani 1 1 d . . .
H25A H -0.0533 0.2299 0.1089 0.098 Uiso 1 1 calc R . .
H25B H -0.0695 0.1929 0.0379 0.098 Uiso 1 1 calc R . .
H25C H -0.2020 0.2541 0.0650 0.098 Uiso 1 1 calc R . .
C26 C -0.2329(4) 0.43366(17) 0.10650(14) 0.0369(7) Uani 1 1 d . . .
H26 H -0.2697 0.3918 0.1383 0.044 Uiso 1 1 calc R . .
C27 C -0.2462(5) 0.51784(18) 0.13840(19) 0.0574(10) Uani 1 1 d . . .
H27A H -0.1799 0.5191 0.1771 0.086 Uiso 1 1 calc R . .
H27B H -0.3569 0.5282 0.1502 0.086 Uiso 1 1 calc R . .
H27C H -0.2103 0.5602 0.1083 0.086 Uiso 1 1 calc R . .
C28 C -0.3441(4) 0.4289(2) 0.04766(17) 0.0548(9) Uani 1 1 d . . .
H28A H -0.3454 0.3727 0.0311 0.082 Uiso 1 1 calc R . .
H28B H -0.3058 0.4662 0.0141 0.082 Uiso 1 1 calc R . .
H28C H -0.4516 0.4449 0.0604 0.082 Uiso 1 1 calc R . .

loop_
_atom_site_aniso_label
_atom_site_aniso_U_11
_atom_site_aniso_U_22
_atom_site_aniso_U_33
_atom_site_aniso_U_23
_atom_site_aniso_U_13
_atom_site_aniso_U_12
Si1 0.0302(4) 0.0328(4) 0.0324(4) 0.0077(3) 0.0013(3) -0.0011(3)
O1 0.0392(13) 0.0569(12) 0.0475(11) 0.0186(10) -0.0005(11) 0.0107(11)
O2 0.0322(11) 0.0322(9) 0.0247(9) 0.0064(7) 0.0032(9) 0.0086(8)
O3 0.0245(10) 0.0241(8) 0.0265(9) -0.0005(7) -0.0035(8) 0.0026(8)
O4 0.0262(11) 0.0539(13) 0.0560(13) 0.0236(11) 0.0006(10) -0.0031(10)
O5 0.0391(13) 0.0386(10) 0.0314(10) 0.0105(8) -0.0051(9) -0.0114(9)
C1 0.049(2) 0.0596(19) 0.0492(18) 0.0197(15) -0.0009(18) 0.0163(17)
C2 0.0326(17) 0.0340(14) 0.0362(15) 0.0038(12) -0.0033(14) 0.0004(12)
C3 0.041(2) 0.0564(19) 0.0346(16) 0.0203(15) 0.0005(14) 0.0041(16)
C4 0.0305(18) 0.0595(18) 0.0417(17) 0.0190(14) 0.0043(15) -0.0021(15)
C5 0.0330(18) 0.0327(14) 0.0251(14) 0.0019(11) -0.0004(13) -0.0016(12)
C6 0.042(2) 0.0388(15) 0.0310(15) 0.0099(12) 0.0035(15) 0.0027(14)
C7 0.0335(18) 0.0465(16) 0.0383(17) 0.0097(13) 0.0069(15) 0.0055(14)
C8 0.0389(18) 0.0414(15) 0.0268(14) 0.0082(12) 0.0037(14) 0.0015(13)
C9 0.0278(16) 0.0266(13) 0.0279(14) 0.0014(10) 0.0020(12) 0.0032(12)
C10 0.0327(17) 0.0278(13) 0.0336(15) 0.0046(12) 0.0020(13) -0.0041(12)
C11 0.0253(16) 0.0367(14) 0.0380(15) -0.0011(12) 0.0023(14) -0.0076(12)
C12 0.0220(16) 0.0365(13) 0.0428(15) -0.0037(12) -0.0038(14) -0.0055(12)
C13 0.0304(17) 0.0363(14) 0.0294(14) 0.0012(11) -0.0044(13) -0.0062(13)
C14 0.0263(15) 0.0287(14) 0.0269(13) 0.0028(11) -0.0066(12) -0.0001(11)
C15 0.0257(15) 0.0249(12) 0.0274(14) 0.0013(10) 0.0021(12) 0.0034(11)
C16 0.0234(15) 0.0336(13) 0.0386(15) 0.0098(12) -0.0015(14) -0.0005(11)
C17 0.0330(18) 0.0451(17) 0.0561(19) -0.0041(15) -0.0142(16) -0.0051(13)
C18 0.065(2) 0.069(2) 0.053(2) -0.0119(19) -0.0166(19) -0.008(2)
C19 0.0357(17) 0.0361(14) 0.0288(14) 0.0031(12) -0.0028(14) -0.0070(12)
C20 0.0444(19) 0.0503(17) 0.0370(16) 0.0135(14) -0.0023(14) -0.0028(16)
C21 0.038(2) 0.129(4) 0.069(3) 0.044(3) -0.009(2) 0.000(2)
C22 0.057(3) 0.111(3) 0.044(2) 0.036(2) 0.000(2) -0.010(2)
C23 0.046(2) 0.0394(15) 0.0487(17) 0.0030(13) 0.0071(17) 0.0023(15)
C24 0.071(3) 0.059(2) 0.0459(18) -0.0098(15) 0.005(2) 0.0011(19)
C25 0.091(3) 0.0350(16) 0.071(2) -0.0001(16) 0.011(2) -0.0076(18)
C26 0.0325(18) 0.0352(15) 0.0430(16) 0.0094(13) 0.0068(14) -0.0025(13)
C27 0.056(2) 0.0440(18) 0.073(2) 0.0041(17) 0.024(2) 0.0078(16)
C28 0.0331(19) 0.065(2) 0.066(2) 0.0143(17) -0.0030(18) -0.0048(17)

loop_
_atom_type_symbol
_atom_type_description
_atom_type_scat_dispersion_real
_atom_type_scat_dispersion_imag
_atom_type_scat_source
C C 0.0033 0.0016 'International Tables Vol C Tables 4.2.6.8 and 6.1.1.4'
H H 0.0000 0.0000 'International Tables Vol C Tables 4.2.6.8 and 6.1.1.4'
O O 0.0106 0.0060 'International Tables Vol C Tables 4.2.6.8 and 6.1.1.4'
Si Si 0.0817 0.0704 'International Tables Vol C Tables 4.2.6.8 and 6.1.1.4'

loop_
_geom_angle_atom_site_label_1
_geom_angle_atom_site_label_2
_geom_angle_atom_site_label_3
_geom_angle
_geom_angle_site_symmetry_1
_geom_angle_site_symmetry_3
_geom_angle_publ_flag
O5 Si1 C23 103.74(12) . . ?
O5 Si1 C20 109.03(12) . . ?
C23 Si1 C20 111.84(15) . . ?
O5 Si1 C26 108.81(12) . . ?
C23 Si1 C26 112.95(15) . . ?
C20 Si1 C26 110.19(14) . . ?
C2 O1 C1 117.5(2) . . ?
C8 O2 C9 114.5(2) . . ?
C14 O3 C15 118.69(18) . . ?
C16 O4 H4 109.5 . . ?
C19 O5 Si1 130.49(16) . . ?
O1 C1 H1A 109.5 . . ?
O1 C1 H1B 109.5 . . ?
H1A C1 H1B 109.5 . . ?
O1 C1 H1C 109.5 . . ?
H1A C1 H1C 109.5 . . ?
H1B C1 H1C 109.5 . . ?
O1 C2 C3 125.1(2) . . ?
O1 C2 C7 116.1(3) . . ?
C3 C2 C7 118.8(3) . . ?
C2 C3 C4 120.0(3) . . ?
C2 C3 H3 120.0 . . ?
C4 C3 H3 120.0 . . ?
C5 C4 C3 121.5(3) . . ?
C5 C4 H4A 119.2 . . ?
C3 C4 H4A 119.2 . . ?
C6 C5 C4 117.9(3) . . ?
C6 C5 C8 122.9(2) . . ?
C4 C5 C8 119.2(3) . . ?
C5 C6 C7 121.0(3) . . ?
C5 C6 H6 119.5 . . ?
C7 C6 H6 119.5 . . ?
C6 C7 C2 120.8(3) . . ?
C6 C7 H7 119.6 . . ?
C2 C7 H7 119.6 . . ?
O2 C8 C5 109.2(2) . . ?
O2 C8 H8A 109.8 . . ?
C5 C8 H8A 109.8 . . ?
O2 C8 H8B 109.8 . . ?
C5 C8 H8B 109.8 . . ?
H8A C8 H8B 108.3 . . ?
O2 C9 C10 109.71(19) . . ?
O2 C9 C15 105.5(2) . . ?
C10 C9 C15 114.8(2) . . ?
O2 C9 H9 108.9 . . ?
C10 C9 H9 108.9 . . ?
C15 C9 H9 108.9 . . ?
C11 C10 C9 115.5(2) . . ?
C11 C10 H10A 108.4 . . ?
C9 C10 H10A 108.4 . . ?
C11 C10 H10B 108.4 . . ?
C9 C10 H10B 108.4 . . ?
H10A C10 H10B 107.5 . . ?
C12 C11 C10 125.4(2) . . ?
C12 C11 H11 117.3 . . ?
C10 C11 H11 117.3 . . ?
C11 C12 C13 123.91(16) . . ?
C11 C12 H12 118.0 . . ?
C13 C12 H12 118.0 . . ?
C12 C13 C14 109.80(12) . . ?
C12 C13 H13A 109.7 . . ?
C14 C13 H13A 109.7 . . ?
C12 C13 H13B 109.7 . . ?
C14 C13 H13B 109.7 . . ?
H13A C13 H13B 108.2 . . ?
O3 C14 C19 111.9(2) . . ?
O3 C14 C13 112.66(19) . . ?
C19 C14 C13 111.9(2) . . ?
O3 C14 H14 106.7 . . ?
C19 C14 H14 106.7 . . ?
C13 C14 H14 106.7 . . ?
O3 C15 C16 106.59(19) . . ?
O3 C15 C9 108.8(2) . . ?
C16 C15 C9 112.9(2) . . ?
O3 C15 H15 109.5 . . ?
C16 C15 H15 109.5 . . ?
C9 C15 H15 109.5 . . ?
O4 C16 C17 110.7(2) . . ?
O4 C16 C15 109.9(2) . . ?
C17 C16 C15 112.2(2) . . ?
O4 C16 H16 107.9 . . ?
C17 C16 H16 107.9 . . ?
C15 C16 H16 107.9 . . ?
C18 C17 C16 125.2(3) . . ?
C18 C17 H17 117.4 . . ?
C16 C17 H17 117.4 . . ?
C17 C18 H18A 120.0 . . ?
C17 C18 H18B 120.0 . . ?
H18A C18 H18B 120.0 . . ?
O5 C19 C14 108.9(2) . . ?
O5 C19 H19A 109.9 . . ?
C14 C19 H19A 109.9 . . ?
O5 C19 H19B 109.9 . . ?
C14 C19 H19B 109.9 . . ?
H19A C19 H19B 108.3 . . ?
C21 C20 C22 109.6(3) . . ?
C21 C20 Si1 113.2(2) . . ?
C22 C20 Si1 114.0(2) . . ?
C21 C20 H20 106.5 . . ?
C22 C20 H20 106.5 . . ?
Si1 C20 H20 106.5 . . ?
C20 C21 H21A 109.5 . . ?
C20 C21 H21B 109.5 . . ?
H21A C21 H21B 109.5 . . ?
C20 C21 H21C 109.5 . . ?
H21A C21 H21C 109.5 . . ?
H21B C21 H21C 109.5 . . ?
C20 C22 H22A 109.5 . . ?
C20 C22 H22B 109.5 . . ?
H22A C22 H22B 109.5 . . ?
C20 C22 H22C 109.5 . . ?
H22A C22 H22C 109.5 . . ?
H22B C22 H22C 109.5 . . ?
C24 C23 C25 109.6(3) . . ?
C24 C23 Si1 114.1(2) . . ?
C25 C23 Si1 113.0(2) . . ?
C24 C23 H23 106.5 . . ?
C25 C23 H23 106.5 . . ?
Si1 C23 H23 106.5 . . ?
C23 C24 H24A 109.5 . . ?
C23 C24 H24B 109.5 . . ?
H24A C24 H24B 109.5 . . ?
C23 C24 H24C 109.5 . . ?
H24A C24 H24C 109.5 . . ?
H24B C24 H24C 109.5 . . ?
C23 C25 H25A 109.5 . . ?
C23 C25 H25B 109.5 . . ?
H25A C25 H25B 109.5 . . ?
C23 C25 H25C 109.5 . . ?
H25A C25 H25C 109.5 . . ?
H25B C25 H25C 109.5 . . ?
C27 C26 C28 110.2(3) . . ?
C27 C26 Si1 110.2(2) . . ?
C28 C26 Si1 113.5(2) . . ?
C27 C26 H26 107.6 . . ?
C28 C26 H26 107.6 . . ?
Si1 C26 H26 107.6 . . ?
C26 C27 H27A 109.5 . . ?
C26 C27 H27B 109.5 . . ?
H27A C27 H27B 109.5 . . ?
C26 C27 H27C 109.5 . . ?
H27A C27 H27C 109.5 . . ?
H27B C27 H27C 109.5 . . ?
C26 C28 H28A 109.5 . . ?
C26 C28 H28B 109.5 . . ?
H28A C28 H28B 109.5 . . ?
C26 C28 H28C 109.5 . . ?
H28A C28 H28C 109.5 . . ?
H28B C28 H28C 109.5 . . ?

loop_
_geom_bond_atom_site_label_1
_geom_bond_atom_site_label_2
_geom_bond_distance
_geom_bond_site_symmetry_2
_geom_bond_publ_flag
Si1 O5 1.6625(18) . ?
Si1 C23 1.873(3) . ?
Si1 C20 1.881(3) . ?
Si1 C26 1.887(3) . ?
O1 C2 1.368(3) . ?
O1 C1 1.430(3) . ?
O2 C8 1.430(3) . ?
O2 C9 1.437(3) . ?
O3 C14 1.439(3) . ?
O3 C15 1.442(3) . ?
O4 C16 1.431(3) . ?
O4 H4 0.8400 . ?
O5 C19 1.434(3) . ?
C1 H1A 0.9800 . ?
C1 H1B 0.9800 . ?
C1 H1C 0.9800 . ?
C2 C3 1.376(4) . ?
C2 C7 1.384(4) . ?
C3 C4 1.389(4) . ?
C3 H3 0.9500 . ?
C4 C5 1.383(4) . ?
C4 H4A 0.9500 . ?
C5 C6 1.381(4) . ?
C5 C8 1.508(4) . ?
C6 C7 1.381(4) . ?
C6 H6 0.9500 . ?
C7 H7 0.9500 . ?
C8 H8A 0.9900 . ?
C8 H8B 0.9900 . ?
C9 C10 1.528(4) . ?
C9 C15 1.534(3) . ?
C9 H9 1.0000 . ?
C10 C11 1.515(4) . ?
C10 H10A 0.9900 . ?
C10 H10B 0.9900 . ?
C11 C12 1.317(3) . ?
C11 H11 0.9500 . ?
C12 C13 1.5113 . ?
C12 H12 0.9500 . ?
C13 C14 1.536(3) . ?
C13 H13A 0.9900 . ?
C13 H13B 0.9900 . ?
C14 C19 1.511(4) . ?
C14 H14 1.0000 . ?
C15 C16 1.531(4) . ?
C15 H15 1.0000 . ?
C16 C17 1.489(4) . ?
C16 H16 1.0000 . ?
C17 C18 1.306(4) . ?
C17 H17 0.9500 . ?
C18 H18A 0.9500 . ?
C18 H18B 0.9500 . ?
C19 H19A 0.9900 . ?
C19 H19B 0.9900 . ?
C20 C21 1.523(5) . ?
C20 C22 1.537(4) . ?
C20 H20 1.0000 . ?
C21 H21A 0.9800 . ?
C21 H21B 0.9800 . ?
C21 H21C 0.9800 . ?
C22 H22A 0.9800 . ?
C22 H22B 0.9800 . ?
C22 H22C 0.9800 . ?
C23 C24 1.542(4) . ?
C23 C25 1.545(4) . ?
C23 H23 1.0000 . ?
C24 H24A 0.9800 . ?
C24 H24B 0.9800 . ?
C24 H24C 0.9800 . ?
C25 H25A 0.9800 . ?
C25 H25B 0.9800 . ?
C25 H25C 0.9800 . ?
C26 C27 1.528(4) . ?
C26 C28 1.544(4) . ?
C26 H26 1.0000 . ?
C27 H27A 0.9800 . ?
C27 H27B 0.9800 . ?
C27 H27C 0.9800 . ?
C28 H28A 0.9800 . ?
C28 H28B 0.9800 . ?
C28 H28C 0.9800 . ?

loop_
_geom_torsion_atom_site_label_1
_geom_torsion_atom_site_label_2
_geom_torsion_atom_site_label_3
_geom_torsion_atom_site_label_4
_geom_torsion
_geom_torsion_site_symmetry_1
_geom_torsion_site_symmetry_2
_geom_torsion_site_symmetry_3
_geom_torsion_site_symmetry_4
_geom_torsion_publ_flag
C23 Si1 O5 C19 -144.4(3) . . . . ?
C20 Si1 O5 C19 -25.1(3) . . . . ?
C26 Si1 O5 C19 95.1(3) . . . . ?
C1 O1 C2 C3 -3.9(4) . . . . ?
C1 O1 C2 C7 176.0(3) . . . . ?
O1 C2 C3 C4 -179.7(3) . . . . ?
C7 C2 C3 C4 0.4(5) . . . . ?
C2 C3 C4 C5 0.1(5) . . . . ?
C3 C4 C5 C6 -0.2(5) . . . . ?
C3 C4 C5 C8 177.4(3) . . . . ?
C4 C5 C6 C7 -0.2(4) . . . . ?
C8 C5 C6 C7 -177.7(3) . . . . ?
C5 C6 C7 C2 0.8(5) . . . . ?
O1 C2 C7 C6 179.2(3) . . . . ?
C3 C2 C7 C6 -0.9(5) . . . . ?
C9 O2 C8 C5 165.9(2) . . . . ?
C6 C5 C8 O2 -13.5(4) . . . . ?
C4 C5 C8 O2 169.0(2) . . . . ?
C8 O2 C9 C10 85.4(3) . . . . ?
C8 O2 C9 C15 -150.4(2) . . . . ?
O2 C9 C10 C11 -168.0(2) . . . . ?
C15 C9 C10 C11 73.3(3) . . . . ?
C9 C10 C11 C12 -79.2(3) . . . . ?
C10 C11 C12 C13 3.8(3) . . . . ?
C11 C12 C13 C14 87.5(2) . . . . ?
C15 O3 C14 C19 69.5(3) . . . . ?
C15 O3 C14 C13 -57.6(3) . . . . ?
C12 C13 C14 O3 -54.5(2) . . . . ?
C12 C13 C14 C19 178.39(16) . . . . ?
C14 O3 C15 C16 -125.5(2) . . . . ?
C14 O3 C15 C9 112.5(2) . . . . ?
O2 C9 C15 O3 164.43(18) . . . . ?
C10 C9 C15 O3 -74.6(3) . . . . ?
O2 C9 C15 C16 46.3(3) . . . . ?
C10 C9 C15 C16 167.3(2) . . . . ?
O3 C15 C16 O4 64.1(2) . . . . ?
C9 C15 C16 O4 -176.6(2) . . . . ?
O3 C15 C16 C17 -59.6(3) . . . . ?
C9 C15 C16 C17 59.8(3) . . . . ?
O4 C16 C17 C18 124.9(3) . . . . ?
C15 C16 C17 C18 -111.9(4) . . . . ?
Si1 O5 C19 C14 144.2(2) . . . . ?
O3 C14 C19 O5 57.6(3) . . . . ?
C13 C14 C19 O5 -174.90(19) . . . . ?
O5 Si1 C20 C21 -64.1(3) . . . . ?
C23 Si1 C20 C21 50.1(3) . . . . ?
C26 Si1 C20 C21 176.6(3) . . . . ?
O5 Si1 C20 C22 169.7(2) . . . . ?
C23 Si1 C20 C22 -76.1(3) . . . . ?
C26 Si1 C20 C22 50.4(3) . . . . ?
O5 Si1 C23 C24 -39.9(3) . . . . ?
C20 Si1 C23 C24 -157.2(3) . . . . ?
C26 Si1 C23 C24 77.8(3) . . . . ?
O5 Si1 C23 C25 -166.0(3) . . . . ?
C20 Si1 C23 C25 76.6(3) . . . . ?
C26 Si1 C23 C25 -48.4(3) . . . . ?
O5 Si1 C26 C27 -57.6(2) . . . . ?
C23 Si1 C26 C27 -172.2(2) . . . . ?
C20 Si1 C26 C27 61.9(3) . . . . ?
O5 Si1 C26 C28 66.5(2) . . . . ?
C23 Si1 C26 C28 -48.1(2) . . . . ?
C20 Si1 C26 C28 -174.0(2) . . . . ?

loop_
_cod_related_entry_id
_cod_related_entry_database
_cod_related_entry_code
1 ChemSpider 21195406
